data_4078002
loop_
_publ_author_name
'Lechner, Marie-Luise'
'Athukorala Arachchige, Kasun S.'
'Randall, Rebecca A. M.'
'Knight, Fergus R.'
'B\"uhl, Michael'
'Slawin, Alexandra M. Z.'
'Woollins, J. Derek'

_publ_section_title
;
 Sterically Crowded Tin Acenaphthenes
;
_journal_issue 7
_journal_name_full Organometallics
_journal_page_first 2922
_journal_paper_doi 10.1021/om201253t
_journal_volume 31
_journal_year 2012
_chemical_formula_moiety 'C23 H23 Br Cl2 O Sn'
_chemical_formula_sum 'C23 H23 Br Cl2 O Sn'
_chemical_formula_weight 584.93
_space_group_IT_number 2
_symmetry_cell_setting triclinic
_symmetry_Int_Tables_number 2
_symmetry_space_group_name_Hall '-P 1'
_symmetry_space_group_name_H-M 'P -1'
_atom_sites_solution_hydrogens geom
_atom_sites_solution_primary direct
_atom_sites_solution_secondary difmap
_cell_angle_alpha 75.78(4)
_cell_angle_beta 85.23(6)
_cell_angle_gamma 68.82(5)
_cell_formula_units_Z 2
_cell_length_a 8.601(4)
_cell_length_b 11.173(5)
_cell_length_c 12.711(8)
_cell_measurement_reflns_used 4392
_cell_measurement_temperature 125
_cell_measurement_theta_max 26.37
_cell_measurement_theta_min 1.65
_cell_volume 1104.1(11)
_computing_cell_refinement 'CrystalClear-SM Expert 2.0 r5'
_computing_data_collection 'CrystalClear-SM Expert 2.0 r5 (Rigaku, 2010)'
_computing_data_reduction 'CrystalClear-SM Expert 2.0 r5'
_computing_molecular_graphics 'CrystalStructure 4.0'
_computing_publication_material 'CrystalStructure 4.0 (Rigaku, 2010)'
_computing_structure_refinement 'SHELXL97 (Sheldrick, 2008)'
_computing_structure_solution 'SHELXS97 (Sheldrick, 2008)'
_diffrn_ambient_temperature 125
_diffrn_detector_area_resol_mean 29.257
_diffrn_measured_fraction_theta_full 0.971
_diffrn_measured_fraction_theta_max 0.971
_diffrn_measurement_device_type 'Rigaku Saturn70'
_diffrn_measurement_method \w
_diffrn_radiation_type 'Mo K\a'
_diffrn_radiation_wavelength 0.71075
_diffrn_reflns_av_R_equivalents 0.0616
_diffrn_reflns_limit_h_max 9
_diffrn_reflns_limit_h_min -10
_diffrn_reflns_limit_k_max 13
_diffrn_reflns_limit_k_min -11
_diffrn_reflns_limit_l_max 15
_diffrn_reflns_limit_l_min -15
_diffrn_reflns_number 9033
_diffrn_reflns_theta_full 26.35
_diffrn_reflns_theta_max 26.35
_diffrn_standards_number 0
_exptl_absorpt_coefficient_mu 3.225
_exptl_absorpt_correction_T_max 0.908
_exptl_absorpt_correction_T_min 0.469
_exptl_absorpt_correction_type multi-scan
_exptl_absorpt_process_details 'REQAB (Rigaku, 1998)'
_exptl_crystal_colour colorless
_exptl_crystal_density_diffrn 1.759
_exptl_crystal_density_method 'not measured'
_exptl_crystal_description platelet
_exptl_crystal_F_000 576.00
_exptl_crystal_size_max 0.600
_exptl_crystal_size_mid 0.090
_exptl_crystal_size_min 0.030
_refine_diff_density_max 1.140
_refine_diff_density_min -3.480
_refine_ls_extinction_method none
_refine_ls_goodness_of_fit_ref 1.377
_refine_ls_hydrogen_treatment constr
_refine_ls_number_parameters 253
_refine_ls_number_reflns 4367
_refine_ls_number_restraints 0
_refine_ls_R_factor_gt 0.1005
_refine_ls_shift/su_max 0.159
_refine_ls_structure_factor_coef Fsqd
_refine_ls_weighting_details 'w = 1/[\s^2^(Fo^2^)+(0.2000P)^2^+0.0000P] where P=(Fo^2^+2Fc^2^)/3'
_refine_ls_weighting_scheme calc
_refine_ls_wR_factor_ref 0.3630
_reflns_number_gt 3656
_reflns_number_total 4367
_reflns_threshold_expression F^2^>2.0\s(F^2^)
_cod_data_source_file om201253t_si_001.cif
_cod_data_source_block MLDW30-2
_cod_original_cell_volume 1104.1(10)
_cod_database_code 4078002

loop_
_symmetry_equiv_pos_site_id
_symmetry_equiv_pos_as_xyz
1 +X,+Y,+Z
2 -X,-Y,-Z

loop_
_atom_site_label
_atom_site_type_symbol
_atom_site_fract_x
_atom_site_fract_y
_atom_site_fract_z
_atom_site_U_iso_or_equiv
_atom_site_adp_type
_atom_site_occupancy
_atom_site_symmetry_multiplicity
_atom_site_calc_flag
_atom_site_refinement_flags
Sn1 Sn 0.27292(9) 0.53603(8) 0.71380(6) 0.0469(4) Uani 1.0 2 d .
Br1 Br 0.47101(17) 0.28662(16) 0.61483(11) 0.0631(5) Uani 1.0 2 d .
Cl1 Cl 0.4952(5) 0.6255(5) 0.6644(3) 0.0659(10) Uani 1.0 2 d .
Cl2 Cl 0.1015(5) 0.7052(4) 0.7974(3) 0.0623(9) Uani 1.0 2 d .
O1 O 0.0449(11) 0.4386(11) 0.7670(8) 0.060(3) Uani 1.0 2 d .
C1 C 0.4012(14) 0.3829(12) 0.8487(9) 0.045(3) Uani 1.0 2 d .
C2 C 0.3721(15) 0.4219(15) 0.9463(10) 0.054(3) Uani 1.0 2 d .
C3 C 0.4506(19) 0.3352(15) 1.0424(12) 0.063(4) Uani 1.0 2 d .
C4 C 0.5588(18) 0.2064(17) 1.0422(12) 0.063(4) Uani 1.0 2 d .
C5 C 0.5829(17) 0.1646(14) 0.9453(12) 0.056(3) Uani 1.0 2 d .
C6 C 0.696(3) 0.0392(16) 0.9536(16) 0.078(5) Uani 1.0 2 d .
C7 C 0.730(2) -0.0137(16) 0.8670(17) 0.078(5) Uani 1.0 2 d .
C8 C 0.6635(18) 0.0624(16) 0.7620(14) 0.068(4) Uani 1.0 2 d .
C9 C 0.5535(17) 0.1894(15) 0.7573(12) 0.057(4) Uani 1.0 2 d .
C10 C 0.5089(15) 0.2509(13) 0.8430(10) 0.049(3) Uani 1.0 2 d .
C11 C 0.660(3) 0.0950(17) 1.1268(13) 0.076(5) Uani 1.0 2 d .
C12 C 0.753(3) -0.0222(17) 1.0715(15) 0.083(5) Uani 1.0 2 d .
C13 C 0.1699(14) 0.5852(13) 0.5562(9) 0.045(3) Uani 1.0 2 d .
C14 C 0.0282(14) 0.7121(13) 0.5281(10) 0.048(3) Uani 1.0 2 d .
C15 C 0.0520(18) 0.8203(14) 0.4532(12) 0.058(4) Uani 1.0 2 d .
C16 C -0.0764(19) 0.9387(17) 0.4200(12) 0.070(4) Uani 1.0 2 d .
C17 C -0.232(2) 0.9559(18) 0.4615(16) 0.083(5) Uani 1.0 2 d .
C18 C -0.2631(15) 0.8520(18) 0.5372(13) 0.072(5) Uani 1.0 2 d .
C19 C -0.1355(16) 0.7314(16) 0.5695(13) 0.067(4) Uani 1.0 2 d .
C20 C -0.055(3) 0.450(3) 0.8653(17) 0.103(8) Uani 1.0 2 d .
C21 C -0.1399(18) 0.3504(17) 0.8830(12) 0.064(4) Uani 1.0 2 d .
C22 C -0.1165(17) 0.3059(16) 0.7772(11) 0.057(4) Uani 1.0 2 d .
C23 C 0.036(2) 0.3290(18) 0.7331(11) 0.068(4) Uani 1.0 2 d .
H2 H 0.2996 0.5065 0.9481 0.0646 Uiso 1.0 2 calc R
H3 H 0.4307 0.3634 1.1069 0.0751 Uiso 1.0 2 calc R
H7 H 0.7975 -0.1018 0.8752 0.0932 Uiso 1.0 2 calc R
H8 H 0.6929 0.0284 0.7004 0.0818 Uiso 1.0 2 calc R
H11A H 0.5895 0.0696 1.1847 0.0908 Uiso 1.0 2 calc R
H11B H 0.7406 0.1199 1.1575 0.0908 Uiso 1.0 2 calc R
H12A H 0.7181 -0.0973 1.1020 0.0997 Uiso 1.0 2 calc R
H12B H 0.8726 -0.0497 1.0783 0.0997 Uiso 1.0 2 calc R
H13A H 0.2576 0.5880 0.5035 0.0541 Uiso 1.0 2 calc R
H13B H 0.1329 0.5151 0.5493 0.0541 Uiso 1.0 2 calc R
H15 H 0.1580 0.8114 0.4253 0.0692 Uiso 1.0 2 calc R
H16 H -0.0568 1.0071 0.3690 0.0845 Uiso 1.0 2 calc R
H17 H -0.3176 1.0367 0.4399 0.1001 Uiso 1.0 2 calc R
H18 H -0.3694 0.8642 0.5656 0.0862 Uiso 1.0 2 calc R
H19 H -0.1573 0.6626 0.6186 0.0802 Uiso 1.0 2 calc R
H20A H -0.1366 0.5384 0.8568 0.1230 Uiso 1.0 2 calc R
H20B H 0.0165 0.4323 0.9269 0.1230 Uiso 1.0 2 calc R
H21A H -0.2574 0.3902 0.8981 0.0771 Uiso 1.0 2 calc R
H21B H -0.0890 0.2765 0.9431 0.0771 Uiso 1.0 2 calc R
H22A H -0.1023 0.2133 0.7901 0.0683 Uiso 1.0 2 calc R
H22B H -0.2106 0.3577 0.7285 0.0683 Uiso 1.0 2 calc R
H23A H 0.1324 0.2512 0.7592 0.0821 Uiso 1.0 2 calc R
H23B H 0.0335 0.3472 0.6545 0.0821 Uiso 1.0 2 calc R

loop_
_atom_site_aniso_label
_atom_site_aniso_U_11
_atom_site_aniso_U_22
_atom_site_aniso_U_33
_atom_site_aniso_U_12
_atom_site_aniso_U_13
_atom_site_aniso_U_23
Sn1 0.0411(6) 0.0552(7) 0.0452(6) -0.0135(4) -0.0020(4) -0.0177(4)
Br1 0.0551(9) 0.0767(11) 0.0602(9) -0.0149(8) 0.0024(7) -0.0342(8)
Cl1 0.061(2) 0.092(3) 0.0558(18) -0.0431(19) -0.0017(15) -0.0114(18)
Cl2 0.0580(19) 0.061(2) 0.067(2) -0.0093(15) -0.0066(15) -0.0297(16)
O1 0.054(5) 0.088(7) 0.057(6) -0.041(5) 0.017(4) -0.036(5)
C1 0.039(6) 0.049(7) 0.040(6) -0.012(5) -0.004(5) -0.003(5)
C2 0.038(6) 0.074(9) 0.046(7) -0.017(6) 0.003(5) -0.013(6)
C3 0.067(9) 0.062(9) 0.055(8) -0.015(7) -0.007(7) -0.016(7)
C4 0.050(8) 0.080(10) 0.057(8) -0.020(7) -0.007(6) -0.012(7)
C5 0.052(8) 0.056(8) 0.061(8) -0.020(6) -0.003(6) -0.012(7)
C6 0.083(11) 0.054(9) 0.107(13) -0.047(9) -0.004(10) 0.001(9)
C7 0.069(10) 0.046(8) 0.118(15) -0.027(8) 0.010(10) -0.013(9)
C8 0.054(8) 0.068(10) 0.088(11) -0.014(7) 0.010(7) -0.041(9)
C9 0.049(7) 0.069(9) 0.071(9) -0.031(7) 0.005(6) -0.032(7)
C10 0.041(6) 0.063(8) 0.057(7) -0.035(6) 0.010(5) -0.017(6)
C11 0.087(11) 0.071(10) 0.071(10) -0.045(9) -0.010(8) 0.010(8)
C12 0.079(11) 0.061(10) 0.092(12) -0.016(9) -0.032(9) 0.012(9)
C13 0.043(6) 0.052(7) 0.032(5) -0.009(5) 0.006(4) -0.010(5)
C14 0.031(6) 0.055(7) 0.059(7) -0.014(5) -0.005(5) -0.013(6)
C15 0.057(8) 0.062(9) 0.059(8) -0.025(7) -0.004(6) -0.016(7)
C16 0.060(9) 0.076(10) 0.061(9) -0.005(8) -0.020(7) -0.013(8)
C17 0.059(9) 0.068(10) 0.108(14) 0.011(8) -0.029(9) -0.034(10)
C18 0.024(6) 0.093(12) 0.085(10) 0.004(6) -0.016(6) -0.029(9)
C19 0.042(7) 0.076(10) 0.083(10) -0.021(7) -0.004(7) -0.019(8)
C20 0.114(15) 0.15(2) 0.094(13) -0.091(16) 0.051(12) -0.078(14)
C21 0.052(8) 0.084(11) 0.068(9) -0.028(8) 0.018(7) -0.036(8)
C22 0.052(7) 0.074(9) 0.056(8) -0.032(7) -0.003(6) -0.020(7)
C23 0.080(10) 0.095(12) 0.042(7) -0.038(9) 0.008(7) -0.029(7)

loop_
_atom_type_symbol
_atom_type_description
_atom_type_scat_dispersion_real
_atom_type_scat_dispersion_imag
_atom_type_scat_source
C C 0.0033 0.0016
;
International Tables for Crystallography
(1992, Vol. C, Tables 4.2.6.8 and 6.1.1.4)
;
H H 0.0000 0.0000
;
International Tables for Crystallography
(1992, Vol. C, Table 6.1.1.4)
;
Br Br -0.2901 2.4595
;
International Tables for Crystallography
(1992, Vol. C, Tables 4.2.6.8 and 6.1.1.4)
;
Sn Sn -0.6537 1.4246
;
International Tables for Crystallography
(1992, Vol. C, Tables 4.2.6.8 and 6.1.1.4)
;
O O 0.0106 0.0060
;
International Tables for Crystallography
(1992, Vol. C, Tables 4.2.6.8 and 6.1.1.4)
;
Cl Cl 0.1484 0.1585
;
International Tables for Crystallography
(1992, Vol. C, Tables 4.2.6.8 and 6.1.1.4)
;

loop_
_geom_angle_atom_site_label_1
_geom_angle_atom_site_label_2
_geom_angle_atom_site_label_3
_geom_angle
_geom_angle_publ_flag
Cl1 Sn1 Cl2 96.05(15) yes
Cl1 Sn1 O1 178.9(2) yes
Cl1 Sn1 C1 96.2(4) yes
Cl1 Sn1 C13 97.5(4) yes
Cl2 Sn1 O1 84.6(3) yes
Cl2 Sn1 C1 103.0(4) yes
Cl2 Sn1 C13 105.0(4) yes
O1 Sn1 C1 82.9(4) yes
O1 Sn1 C13 83.1(5) yes
C1 Sn1 C13 147.2(6) yes
Sn1 O1 C20 123.9(14) yes
Sn1 O1 C23 125.1(8) yes
C20 O1 C23 107.3(16) yes
Sn1 C1 C2 113.2(8) yes
Sn1 C1 C10 125.4(9) yes
C2 C1 C10 121.4(10) yes
C1 C2 C3 120.8(13) yes
C2 C3 C4 120.7(15) yes
C3 C4 C5 118.8(12) yes
C3 C4 C11 133.7(15) yes
C5 C4 C11 107.5(14) yes
C4 C5 C6 113.8(14) yes
C4 C5 C10 122.9(13) yes
C6 C5 C10 123.1(15) yes
C5 C6 C7 120.1(16) yes
C5 C6 C12 109.5(16) yes
C7 C6 C12 130.2(14) yes
C6 C7 C8 121.3(15) yes
C7 C8 C9 116.1(17) yes
Br1 C9 C8 114.2(13) yes
Br1 C9 C10 119.5(10) yes
C8 C9 C10 126.2(14) yes
C1 C10 C5 115.4(12) yes
C1 C10 C9 131.8(11) yes
C5 C10 C9 112.8(12) yes
C4 C11 C12 107.2(14) yes
C6 C12 C11 101.8(12) yes
Sn1 C13 C14 115.7(9) yes
C13 C14 C15 119.5(11) yes
C13 C14 C19 123.7(12) yes
C15 C14 C19 116.7(11) yes
C14 C15 C16 122.2(14) yes
C15 C16 C17 120.3(16) yes
C16 C17 C18 120.2(13) yes
C17 C18 C19 120.1(13) yes
C14 C19 C18 120.5(14) yes
O1 C20 C21 107.2(19) yes
C20 C21 C22 104.7(14) yes
C21 C22 C23 102.9(15) yes
O1 C23 C22 108.8(13) yes
C1 C2 H2 119.594 no
C3 C2 H2 119.599 no
C2 C3 H3 119.640 no
C4 C3 H3 119.632 no
C6 C7 H7 119.326 no
C8 C7 H7 119.334 no
C7 C8 H8 121.939 no
C9 C8 H8 121.946 no
C4 C11 H11A 110.266 no
C4 C11 H11B 110.270 no
C12 C11 H11A 110.266 no
C12 C11 H11B 110.270 no
H11A C11 H11B 108.525 no
C6 C12 H12A 111.416 no
C6 C12 H12B 111.417 no
C11 C12 H12A 111.414 no
C11 C12 H12B 111.408 no
H12A C12 H12B 109.264 no
Sn1 C13 H13A 108.370 no
Sn1 C13 H13B 108.370 no
C14 C13 H13A 108.368 no
C14 C13 H13B 108.361 no
H13A C13 H13B 107.437 no
C14 C15 H15 118.896 no
C16 C15 H15 118.895 no
C15 C16 H16 119.856 no
C17 C16 H16 119.858 no
C16 C17 H17 119.927 no
C18 C17 H17 119.915 no
C17 C18 H18 119.953 no
C19 C18 H18 119.960 no
C14 C19 H19 119.740 no
C18 C19 H19 119.738 no
O1 C20 H20A 110.272 no
O1 C20 H20B 110.279 no
C21 C20 H20A 110.275 no
C21 C20 H20B 110.275 no
H20A C20 H20B 108.535 no
C20 C21 H21A 110.810 no
C20 C21 H21B 110.809 no
C22 C21 H21A 110.808 no
C22 C21 H21B 110.808 no
H21A C21 H21B 108.869 no
C21 C22 H22A 111.172 no
C21 C22 H22B 111.175 no
C23 C22 H22A 111.175 no
C23 C22 H22B 111.179 no
H22A C22 H22B 109.110 no
O1 C23 H23A 109.936 no
O1 C23 H23B 109.938 no
C22 C23 H23A 109.937 no
C22 C23 H23B 109.936 no
H23A C23 H23B 108.325 no

loop_
_geom_bond_atom_site_label_1
_geom_bond_atom_site_label_2
_geom_bond_distance
_geom_bond_publ_flag
Sn1 Cl1 2.434(5) yes
Sn1 Cl2 2.364(4) yes
Sn1 O1 2.539(12) yes
Sn1 C1 2.144(10) yes
Sn1 C13 2.122(12) yes
Br1 C9 1.912(14) yes
O1 C20 1.46(3) yes
O1 C23 1.42(3) yes
C1 C2 1.388(19) yes
C1 C10 1.446(17) yes
C2 C3 1.403(17) yes
C3 C4 1.40(2) yes
C4 C5 1.40(3) yes
C4 C11 1.477(19) yes
C5 C6 1.37(2) yes
C5 C10 1.450(17) yes
C6 C7 1.34(3) yes
C6 C12 1.53(3) yes
C7 C8 1.43(3) yes
C8 C9 1.38(2) yes
C9 C10 1.38(3) yes
C11 C12 1.56(3) yes
C13 C14 1.482(15) yes
C14 C15 1.41(2) yes
C14 C19 1.421(18) yes
C15 C16 1.376(18) yes
C16 C17 1.36(3) yes
C17 C18 1.41(3) yes
C18 C19 1.386(19) yes
C20 C21 1.51(4) yes
C21 C22 1.52(3) yes
C22 C23 1.46(3) yes
C2 H2 0.930 no
C3 H3 0.930 no
C7 H7 0.930 no
C8 H8 0.930 no
C11 H11A 0.970 no
C11 H11B 0.970 no
C12 H12A 0.970 no
C12 H12B 0.970 no
C13 H13A 0.970 no
C13 H13B 0.970 no
C15 H15 0.930 no
C16 H16 0.930 no
C17 H17 0.930 no
C18 H18 0.930 no
C19 H19 0.930 no
C20 H20A 0.970 no
C20 H20B 0.970 no
C21 H21A 0.970 no
C21 H21B 0.970 no
C22 H22A 0.970 no
C22 H22B 0.970 no
C23 H23A 0.970 no
C23 H23B 0.970 no

loop_
_geom_contact_atom_site_label_1
_geom_contact_atom_site_label_2
_geom_contact_distance
_geom_contact_publ_flag
_geom_contact_site_symmetry_2
Sn1 Br1 3.191(3) no .
Br1 C1 3.341(13) no .
Br1 C13 3.354(11) no .
Cl2 C2 3.389(12) no .
Cl2 C14 3.510(14) no .
Cl2 C19 3.574(18) no .
Cl2 C20 3.47(3) no .
O1 C19 3.515(17) no .
C1 C4 2.831(17) no .
C2 C5 2.793(19) no .
C3 C10 2.86(3) no .
C4 C7 3.56(3) no .
C5 C8 2.77(3) no .
C6 C9 2.74(3) no .
C7 C10 2.83(2) no .
C14 C17 2.814(18) no .
C15 C18 2.76(2) no .
C16 C19 2.79(3) no .
Br1 Cl1 3.460(5) no 2_666
Cl1 Br1 3.460(5) no 2_666
C2 C3 3.60(3) no 2_667
C3 C2 3.60(3) no 2_667
C9 C22 3.57(3) no 1_655
C10 C22 3.49(2) no 1_655
C14 C23 3.57(3) no 2_566
C15 C16 3.53(3) no 2_576
C15 C22 3.47(3) no 2_566
C15 C23 3.48(3) no 2_566
C16 C15 3.53(3) no 2_576
C16 C16 3.29(3) no 2_576
C22 C9 3.57(3) no 1_455
C22 C10 3.49(2) no 1_455
C22 C15 3.47(3) no 2_566
C23 C14 3.57(3) no 2_566
C23 C15 3.48(3) no 2_566
Sn1 H2 2.9334 no .
Sn1 H20B 3.5856 no .
Br1 H8 2.8239 no .
Br1 H13A 3.2150 no .
Br1 H13B 3.1085 no .
Br1 H23A 3.4046 no .
Br1 H23B 3.5896 no .
Cl1 H13A 3.2054 no .
Cl2 H2 2.6869 no .
Cl2 H19 3.5346 no .
Cl2 H20A 3.1700 no .
Cl2 H20B 3.3896 no .
O1 H13B 2.8144 no .
O1 H19 2.8156 no .
O1 H21A 3.1117 no .
O1 H21B 2.9499 no .
O1 H22A 3.1478 no .
O1 H22B 2.7782 no .
C1 H3 3.2599 no .
C1 H20B 3.2625 no .
C1 H23A 3.5380 no .
C2 H20B 3.0469 no .
C3 H11A 2.9442 no .
C3 H11B 2.9479 no .
C4 H2 3.2732 no .
C4 H12A 3.0845 no .
C4 H12B 3.1087 no .
C5 H3 3.2491 no .
C5 H7 3.1807 no .
C5 H11A 2.9651 no .
C5 H11B 2.9697 no .
C5 H12A 2.9902 no .
C5 H12B 3.0336 no .
C6 H8 3.2532 no .
C6 H11A 3.0658 no .
C6 H11B 3.0400 no .
C7 H12A 2.9065 no .
C7 H12B 2.9245 no .
C9 H7 3.2292 no .
C9 H23A 3.4320 no .
C10 H2 3.3066 no .
C10 H8 3.2969 no .
C10 H23A 3.4907 no .
C11 H3 2.8961 no .
C12 H7 2.8010 no .
C13 H15 2.6345 no .
C13 H19 2.7390 no .
C13 H23B 3.2227 no .
C14 H16 3.2733 no .
C14 H18 3.2770 no .
C15 H13A 2.5156 no .
C15 H13B 3.1598 no .
C15 H17 3.2113 no .
C15 H19 3.2570 no .
C16 H18 3.2322 no .
C17 H15 3.2023 no .
C17 H19 3.2589 no .
C18 H16 3.2386 no .
C19 H13A 3.3126 no .
C19 H13B 2.7219 no .
C19 H15 3.2536 no .
C19 H17 3.2571 no .
C20 H19 3.3976 no .
C20 H22A 3.1897 no .
C20 H22B 2.8562 no .
C20 H23A 2.8049 no .
C20 H23B 3.1013 no .
C21 H23A 2.7489 no .
C21 H23B 3.1546 no .
C22 H20A 2.9569 no .
C22 H20B 3.1264 no .
C23 H13B 3.0054 no .
C23 H19 3.4680 no .
C23 H20A 3.0085 no .
C23 H20B 2.9351 no .
C23 H21A 3.1293 no .
C23 H21B 2.7965 no .
H2 H3 2.3223 no .
H2 H20B 2.8926 no .
H3 H11A 3.0014 no .
H3 H11B 3.0172 no .
H7 H8 2.3800 no .
H7 H12A 2.9144 no .
H7 H12B 2.9510 no .
H11A H12A 2.2552 no .
H11A H12B 2.7436 no .
H11B H12A 2.7607 no .
H11B H12B 2.2547 no .
H13A H15 2.3084 no .
H13B H15 3.3741 no .
H13B H19 2.6635 no .
H13B H23A 3.4579 no .
H13B H23B 2.4032 no .
H15 H16 2.2889 no .
H16 H17 2.2859 no .
H17 H18 2.3355 no .
H18 H19 2.3123 no .
H19 H20A 2.9959 no .
H19 H22B 3.5286 no .
H19 H23B 3.2356 no .
H20A H21A 2.1954 no .
H20A H21B 2.7501 no .
H20A H22B 3.1399 no .
H20B H21A 2.6324 no .
H20B H21B 2.1970 no .
H20B H23A 3.1520 no .
H21A H22A 2.5882 no .
H21A H22B 2.2529 no .
H21B H22A 2.2506 no .
H21B H22B 2.8153 no .
H21B H23A 2.8916 no .
H22A H23A 2.1941 no .
H22A H23B 2.4969 no .
H22B H23A 2.7743 no .
H22B H23B 2.2029 no .
Br1 H13A 3.2277 no 2_666
Br1 H15 3.0197 no 2_666
Br1 H18 3.4871 no 2_566
Cl1 H3 3.0689 no 2_667
Cl1 H13A 3.5841 no 2_666
Cl1 H17 3.4711 no 2_576
Cl1 H18 3.2247 no 1_655
Cl1 H19 3.1508 no 1_655
Cl1 H22B 3.1140 no 1_655
Cl2 H7 3.0015 no 1_465
Cl2 H11B 2.9309 no 2_667
Cl2 H16 3.2951 no 2_576
Cl2 H21B 3.3455 no 2_567
C1 H12A 3.5924 no 2_657
C1 H21A 3.0872 no 1_655
C1 H22B 3.4995 no 1_655
C2 H3 3.3234 no 2_667
C2 H20A 3.1007 no 2_567
C2 H20B 3.5887 no 2_567
C2 H21A 3.1024 no 1_655
C2 H21A 3.0836 no 2_567
C3 H2 3.2642 no 2_667
C3 H20A 2.9135 no 2_567
C3 H21A 3.1377 no 1_655
C3 H21A 3.1608 no 2_567
C4 H21A 3.1761 no 1_655
C4 H21B 3.4600 no 1_655
C5 H12A 3.0851 no 2_657
C5 H21A 3.1980 no 1_655
C5 H21B 3.4714 no 1_655
C5 H22A 3.3421 no 1_655
C6 H12A 3.4794 no 2_657
C6 H22A 3.3137 no 1_655
C7 H11A 3.1769 no 2_657
C7 H22A 3.2677 no 1_655
C8 H11A 2.9918 no 2_657
C8 H12A 3.5183 no 2_657
C8 H15 3.0530 no 2_666
C8 H16 3.5527 no 2_666
C8 H22A 3.1461 no 1_655
C9 H11A 3.4353 no 2_657
C9 H12A 3.1390 no 2_657
C9 H15 3.2534 no 2_666
C9 H22A 3.1369 no 1_655
C9 H22B 3.1754 no 1_655
C10 H12A 2.9757 no 2_657
C10 H21A 3.1597 no 1_655
C10 H22A 3.2499 no 1_655
C10 H22B 3.1631 no 1_655
C11 H23A 3.5962 no 2_657
C12 H21B 3.2721 no 2_657
C12 H22A 3.3309 no 2_657
C12 H23A 2.8241 no 2_657
C13 H22B 3.5277 no 2_566
C13 H23B 3.1039 no 2_566
C14 H23B 2.7063 no 2_566
C15 H8 3.4398 no 2_666
C15 H16 3.3225 no 2_576
C15 H22A 3.1814 no 2_566
C15 H22B 3.3052 no 2_566
C15 H23B 2.8881 no 2_566
C16 H16 3.2681 no 2_576
C16 H22A 3.4692 no 2_566
C16 H23B 3.4371 no 2_566
C17 H8 3.2854 no 1_465
C17 H15 3.5227 no 2_576
C17 H18 3.2861 no 2_476
C18 H8 3.1091 no 1_465
C18 H17 3.3765 no 2_476
C19 H13B 3.4429 no 2_566
C19 H23B 3.1469 no 2_566
C20 H2 3.0496 no 2_567
C20 H3 3.1992 no 2_567
C20 H20B 3.3129 no 2_567
C21 H2 2.9436 no 2_567
C21 H3 3.2967 no 2_567
C21 H12B 3.2568 no 2_657
C22 H12A 3.5884 no 2_657
C22 H12B 3.1117 no 2_657
C22 H15 3.2581 no 2_566
C23 H12A 3.1140 no 2_657
C23 H12B 3.3113 no 2_657
H2 C3 3.2642 no 2_667
H2 C20 3.0496 no 2_567
H2 C21 2.9436 no 2_567
H2 H3 3.1066 no 2_667
H2 H20A 2.7727 no 2_567
H2 H20B 2.9759 no 2_567
H2 H21A 2.4443 no 2_567
H2 H21B 3.0221 no 2_567
H3 Cl1 3.0689 no 2_667
H3 C2 3.3234 no 2_667
H3 C20 3.1992 no 2_567
H3 C21 3.2967 no 2_567
H3 H2 3.1066 no 2_667
H3 H20A 2.4219 no 2_567
H3 H21A 2.6016 no 2_567
H7 Cl2 3.0015 no 1_645
H7 H11A 3.3482 no 2_657
H7 H21B 3.2624 no 2_657
H8 C15 3.4398 no 2_666
H8 C17 3.2854 no 1_645
H8 C18 3.1091 no 1_645
H8 H11A 3.1264 no 2_657
H8 H15 2.7050 no 2_666
H8 H16 3.0905 no 2_666
H8 H17 3.2981 no 1_645
H8 H18 2.9986 no 1_645
H8 H22A 3.5768 no 1_655
H11A C7 3.1769 no 2_657
H11A C8 2.9918 no 2_657
H11A C9 3.4353 no 2_657
H11A H7 3.3482 no 2_657
H11A H8 3.1264 no 2_657
H11A H17 3.3048 no 1_646
H11A H23A 3.4512 no 2_657
H11B Cl2 2.9309 no 2_667
H11B H16 3.0636 no 1_646
H11B H17 3.5210 no 1_646
H11B H21B 3.3895 no 1_655
H12A C1 3.5924 no 2_657
H12A C5 3.0851 no 2_657
H12A C6 3.4794 no 2_657
H12A C8 3.5183 no 2_657
H12A C9 3.1390 no 2_657
H12A C10 2.9757 no 2_657
H12A C22 3.5884 no 2_657
H12A C23 3.1140 no 2_657
H12A H21B 3.1866 no 2_657
H12A H22A 3.3564 no 2_657
H12A H23A 2.2392 no 2_657
H12B C21 3.2568 no 2_657
H12B C22 3.1117 no 2_657
H12B C23 3.3113 no 2_657
H12B H12B 3.1544 no 2_757
H12B H21B 2.6083 no 2_657
H12B H22A 2.5452 no 2_657
H12B H23A 2.6658 no 2_657
H13A Br1 3.2277 no 2_666
H13A Cl1 3.5841 no 2_666
H13A H22B 2.8934 no 2_566
H13A H23B 3.1042 no 2_566
H13B C19 3.4429 no 2_566
H13B H13B 2.8546 no 2_566
H13B H19 3.1999 no 2_566
H13B H22B 3.5727 no 2_566
H13B H23B 2.8619 no 2_566
H15 Br1 3.0197 no 2_666
H15 C8 3.0530 no 2_666
H15 C9 3.2534 no 2_666
H15 C17 3.5227 no 2_576
H15 C22 3.2581 no 2_566
H15 H8 2.7050 no 2_666
H15 H16 3.5572 no 2_576
H15 H17 3.3480 no 2_576
H15 H22A 2.9131 no 2_566
H15 H22B 2.9406 no 2_566
H15 H23B 3.1866 no 2_566
H16 Cl2 3.2951 no 2_576
H16 C8 3.5527 no 2_666
H16 C15 3.3225 no 2_576
H16 C16 3.2681 no 2_576
H16 H8 3.0905 no 2_666
H16 H11B 3.0636 no 1_464
H16 H15 3.5572 no 2_576
H16 H16 3.4980 no 2_576
H16 H22A 3.4021 no 2_566
H17 Cl1 3.4711 no 2_576
H17 C18 3.3765 no 2_476
H17 H8 3.2981 no 1_465
H17 H11A 3.3048 no 1_464
H17 H11B 3.5210 no 1_464
H17 H15 3.3480 no 2_576
H17 H18 2.5132 no 2_476
H18 Br1 3.4871 no 2_566
H18 Cl1 3.2247 no 1_455
H18 C17 3.2861 no 2_476
H18 H8 2.9986 no 1_465
H18 H17 2.5132 no 2_476
H18 H18 3.2010 no 2_476
H19 Cl1 3.1508 no 1_455
H19 H13B 3.1999 no 2_566
H19 H23B 3.5612 no 2_566
H20A C2 3.1007 no 2_567
H20A C3 2.9135 no 2_567
H20A H2 2.7727 no 2_567
H20A H3 2.4219 no 2_567
H20A H20B 3.1456 no 2_567
H20B C2 3.5887 no 2_567
H20B C20 3.3129 no 2_567
H20B H2 2.9759 no 2_567
H20B H20A 3.1456 no 2_567
H20B H20B 2.6095 no 2_567
H21A C1 3.0872 no 1_455
H21A C2 3.1024 no 1_455
H21A C2 3.0836 no 2_567
H21A C3 3.1377 no 1_455
H21A C3 3.1608 no 2_567
H21A C4 3.1761 no 1_455
H21A C5 3.1980 no 1_455
H21A C10 3.1597 no 1_455
H21A H2 2.4443 no 2_567
H21A H3 2.6016 no 2_567
H21B Cl2 3.3455 no 2_567
H21B C4 3.4600 no 1_455
H21B C5 3.4714 no 1_455
H21B C12 3.2721 no 2_657
H21B H2 3.0221 no 2_567
H21B H7 3.2624 no 2_657
H21B H11B 3.3895 no 1_455
H21B H12A 3.1866 no 2_657
H21B H12B 2.6083 no 2_657
H22A C5 3.3421 no 1_455
H22A C6 3.3137 no 1_455
H22A C7 3.2677 no 1_455
H22A C8 3.1461 no 1_455
H22A C9 3.1369 no 1_455
H22A C10 3.2499 no 1_455
H22A C12 3.3309 no 2_657
H22A C15 3.1814 no 2_566
H22A C16 3.4692 no 2_566
H22A H8 3.5768 no 1_455
H22A H12A 3.3564 no 2_657
H22A H12B 2.5452 no 2_657
H22A H15 2.9131 no 2_566
H22A H16 3.4021 no 2_566
H22B Cl1 3.1140 no 1_455
H22B C1 3.4995 no 1_455
H22B C9 3.1754 no 1_455
H22B C10 3.1631 no 1_455
H22B C13 3.5277 no 2_566
H22B C15 3.3052 no 2_566
H22B H13A 2.8934 no 2_566
H22B H13B 3.5727 no 2_566
H22B H15 2.9406 no 2_566
H23A C11 3.5962 no 2_657
H23A C12 2.8241 no 2_657
H23A H11A 3.4512 no 2_657
H23A H12A 2.2392 no 2_657
H23A H12B 2.6658 no 2_657
H23B C13 3.1039 no 2_566
H23B C14 2.7063 no 2_566
H23B C15 2.8881 no 2_566
H23B C16 3.4371 no 2_566
H23B C19 3.1469 no 2_566
H23B H13A 3.1042 no 2_566
H23B H13B 2.8619 no 2_566
H23B H15 3.1866 no 2_566
H23B H19 3.5612 no 2_566

loop_
_geom_torsion_atom_site_label_1
_geom_torsion_atom_site_label_2
_geom_torsion_atom_site_label_3
_geom_torsion_atom_site_label_4
_geom_torsion
_geom_torsion_publ_flag
Cl1 Sn1 C1 C2 90.4(8) no
Cl1 Sn1 C1 C10 -89.4(10) no
Cl1 Sn1 C13 C14 -94.3(8) no
Cl2 Sn1 O1 C20 -33.4(5) no
Cl2 Sn1 O1 C23 171.4(6) no
Cl2 Sn1 C1 C2 -7.3(9) no
Cl2 Sn1 C1 C10 172.9(9) no
Cl2 Sn1 C13 C14 4.1(9) no
O1 Sn1 C1 C2 -90.1(8) no
O1 Sn1 C1 C10 90.1(10) no
C1 Sn1 O1 C20 70.4(6) no
C1 Sn1 O1 C23 -84.8(7) no
O1 Sn1 C13 C14 86.5(8) no
C13 Sn1 O1 C20 -139.3(7) no
C13 Sn1 O1 C23 65.5(7) no
C1 Sn1 C13 C14 151.8(7) no
C13 Sn1 C1 C2 -155.3(7) no
C13 Sn1 C1 C10 24.8(15) no
Sn1 O1 C20 C21 -164.8(7) no
Sn1 O1 C23 C22 -177.9(5) no
C20 O1 C23 C22 23.5(13) no
C23 O1 C20 C21 -5.8(15) no
Sn1 C1 C2 C3 -177.9(9) no
Sn1 C1 C10 C5 179.6(8) no
Sn1 C1 C10 C9 -2(3) no
C2 C1 C10 C5 -0.2(19) no
C2 C1 C10 C9 178.5(14) no
C10 C1 C2 C3 2(2) no
C1 C2 C3 C4 -1(3) no
C2 C3 C4 C5 -2(3) no
C2 C3 C4 C11 178.8(16) no
C3 C4 C5 C6 177.7(14) no
C3 C4 C5 C10 4(3) no
C3 C4 C11 C12 179.6(18) no
C5 C4 C11 C12 0.4(19) no
C11 C4 C5 C6 -3(2) no
C11 C4 C5 C10 -176.7(14) no
C4 C5 C6 C7 179.5(16) no
C4 C5 C6 C12 4(3) no
C4 C5 C10 C1 -3(3) no
C4 C5 C10 C9 178.3(14) no
C6 C5 C10 C1 -176.0(16) no
C6 C5 C10 C9 5(3) no
C10 C5 C6 C7 -7(3) no
C10 C5 C6 C12 178.1(14) no
C5 C6 C7 C8 6(3) no
C5 C6 C12 C11 -4(2) no
C7 C6 C12 C11 -178(2) no
C12 C6 C7 C8 -179.5(18) no
C6 C7 C8 C9 -5(3) no
C7 C8 C9 Br1 179.5(14) no
C7 C8 C9 C10 4(3) no
Br1 C9 C10 C1 2(3) no
Br1 C9 C10 C5 -179.4(9) no
C8 C9 C10 C1 177.6(15) no
C8 C9 C10 C5 -4(3) no
C4 C11 C12 C6 1.9(19) no
Sn1 C13 C14 C15 107.8(11) no
Sn1 C13 C14 C19 -74.6(16) no
C13 C14 C15 C16 176.9(13) no
C13 C14 C19 C18 -178.2(13) no
C15 C14 C19 C18 -1(3) no
C19 C14 C15 C16 -1(3) no
C14 C15 C16 C17 2(3) no
C15 C16 C17 C18 -1(3) no
C16 C17 C18 C19 -0(3) no
C17 C18 C19 C14 1(3) no
O1 C20 C21 C22 -12.9(15) no
C20 C21 C22 C23 26.0(13) no
C21 C22 C23 O1 -30.9(13) no
